data_2230465
loop_
_publ_author_name
'Khan, Mohd Shaheen'
'Sulaiman, Othman'
'Hashim, Rokiah'
'Hemamalini, Madhukar'
'Fun, Hoong-Kun'

_publ_section_title
;
 Cholest-5-ene
;
_journal_coeditor_code RZ2593
_journal_issue 6
_journal_name_full 'Acta Crystallographica Section E'
_journal_page_first o1368
_journal_paper_doi 10.1107/S1600536811016783
_journal_volume 67
_journal_year 2011
_chemical_formula_iupac 'C27 H46'
_chemical_formula_moiety 'C27 H46'
_chemical_formula_sum 'C27 H46'
_chemical_formula_weight 370.64
_chemical_name_systematic
;
Cholest-5-ene
;
_space_group_IT_number 4
_symmetry_cell_setting monoclinic
_symmetry_space_group_name_Hall 'P 2yb'
_symmetry_space_group_name_H-M 'P 1 21 1'
_atom_sites_solution_hydrogens geom
_atom_sites_solution_primary direct
_atom_sites_solution_secondary difmap
_audit_creation_method SHELXL-97
_cell_angle_alpha 90.00
_cell_angle_beta 93.6630(10)
_cell_angle_gamma 90.00
_cell_formula_units_Z 4
_cell_length_a 10.6938(2)
_cell_length_b 19.4062(3)
_cell_length_c 11.1763(2)
_cell_measurement_reflns_used 9842
_cell_measurement_temperature 100.0(10)
_cell_measurement_theta_max 32.36
_cell_measurement_theta_min 2.76
_cell_volume 2314.63(7)
_computing_cell_refinement 'SAINT (Bruker, 2009)'
_computing_data_collection 'APEX2 (Bruker, 2009)'
_computing_data_reduction 'SAINT (Bruker, 2009)'
_computing_molecular_graphics 'SHELXTL (Sheldrick, 2008)'
_computing_publication_material 'SHELXTL (Sheldrick, 2008) and PLATON (Spek, 2009)'
_computing_structure_refinement 'SHELXTL (Sheldrick, 2008)'
_computing_structure_solution 'SHELXTL (Sheldrick, 2008)'
_diffrn_ambient_temperature 100.0(10)
_diffrn_measured_fraction_theta_full 0.994
_diffrn_measured_fraction_theta_max 0.994
_diffrn_measurement_device_type
;
Bruker SMART APEXII CCD area-detector
;
_diffrn_measurement_method '\f and \w'
_diffrn_radiation_monochromator graphite
_diffrn_radiation_source 'fine-focus sealed tube'
_diffrn_radiation_type MoK\a
_diffrn_radiation_wavelength 0.71073
_diffrn_reflns_av_R_equivalents 0.0460
_diffrn_reflns_av_sigmaI/netI 0.0448
_diffrn_reflns_limit_h_max 16
_diffrn_reflns_limit_h_min -15
_diffrn_reflns_limit_k_max 28
_diffrn_reflns_limit_k_min -29
_diffrn_reflns_limit_l_max 15
_diffrn_reflns_limit_l_min -16
_diffrn_reflns_number 49622
_diffrn_reflns_theta_full 32.59
_diffrn_reflns_theta_max 32.59
_diffrn_reflns_theta_min 1.91
_diffrn_standards_number 0
_exptl_absorpt_coefficient_mu 0.059
_exptl_absorpt_correction_T_max 0.9874
_exptl_absorpt_correction_T_min 0.9754
_exptl_absorpt_correction_type multi-scan
_exptl_absorpt_process_details '(SADABS; Bruker, 2009)'
_exptl_crystal_colour colourless
_exptl_crystal_density_diffrn 1.064
_exptl_crystal_density_method 'not measured'
_exptl_crystal_description block
_exptl_crystal_F_000 832
_exptl_crystal_size_max 0.43
_exptl_crystal_size_mid 0.35
_exptl_crystal_size_min 0.22
_refine_diff_density_max 0.332
_refine_diff_density_min -0.227
_refine_ls_extinction_method none
_refine_ls_goodness_of_fit_ref 1.049
_refine_ls_hydrogen_treatment constr
_refine_ls_matrix_type full
_refine_ls_number_parameters 497
_refine_ls_number_reflns 8594
_refine_ls_number_restraints 1
_refine_ls_restrained_S_all 1.049
_refine_ls_R_factor_all 0.0671
_refine_ls_R_factor_gt 0.0538
_refine_ls_shift/su_max 0.001
_refine_ls_shift/su_mean 0.000
_refine_ls_structure_factor_coef Fsqd
_refine_ls_weighting_details 'calc w=1/[\s^2^(Fo^2^)+(0.0666P)^2^+0.2376P] where P=(Fo^2^+2Fc^2^)/3'
_refine_ls_weighting_scheme calc
_refine_ls_wR_factor_gt 0.1175
_refine_ls_wR_factor_ref 0.1244
_reflns_number_gt 7317
_reflns_number_total 8594
_reflns_threshold_expression I>2\s(I)
_cod_data_source_file rz2593.cif
_cod_data_source_block I
_cod_original_cell_volume 2314.64(7)
_cod_original_sg_symbol_H-M 'P 21'
_cod_database_code 2230465
_cod_database_fobs_code 2230465

loop_
_symmetry_equiv_pos_as_xyz
'x, y, z'
'-x, y+1/2, -z'

loop_
_atom_site_type_symbol
_atom_site_label
_atom_site_fract_x
_atom_site_fract_y
_atom_site_fract_z
_atom_site_U_iso_or_equiv
_atom_site_adp_type
_atom_site_calc_flag
_atom_site_refinement_flags
_atom_site_occupancy
_atom_site_symmetry_multiplicity
_atom_site_disorder_assembly
_atom_site_disorder_group
C C13A 0.37488(16) 0.40754(9) 0.78901(14) 0.0156(3) Uani d . 1 1 . .
C C12A 0.27174(17) 0.36278(9) 0.83954(16) 0.0188(3) Uani d . 1 1 . .
H H12A 0.2000 0.3595 0.7793 0.023 Uiso calc R 1 1 . .
H H12B 0.2419 0.3851 0.9120 0.023 Uiso calc R 1 1 . .
C C11A 0.31885(18) 0.28969(9) 0.87192(15) 0.0189(3) Uani d . 1 1 . .
H H11A 0.2476 0.2621 0.8981 0.023 Uiso calc R 1 1 . .
H H11B 0.3818 0.2929 0.9406 0.023 Uiso calc R 1 1 . .
C C9A 0.37803(17) 0.25134(9) 0.76830(14) 0.0160(3) Uani d . 1 1 . .
H H9AA 0.3089 0.2440 0.7050 0.019 Uiso calc R 1 1 . .
C C10A 0.42859(17) 0.17816(9) 0.80370(14) 0.0161(3) Uani d . 1 1 . .
C C1A 0.31619(18) 0.12919(9) 0.81767(16) 0.0193(3) Uani d . 1 1 . .
H H1AA 0.2719 0.1438 0.8885 0.023 Uiso calc R 1 1 . .
H H1AB 0.2570 0.1341 0.7464 0.023 Uiso calc R 1 1 . .
C C2A 0.3517(2) 0.05301(10) 0.83210(17) 0.0233(4) Uani d . 1 1 . .
H H2AA 0.4029 0.0465 0.9082 0.028 Uiso calc R 1 1 . .
H H2AB 0.2747 0.0250 0.8358 0.028 Uiso calc R 1 1 . .
C C3A 0.4255(2) 0.02846(10) 0.72775(18) 0.0265(4) Uani d . 1 1 . .
H H3AA 0.4524 -0.0199 0.7417 0.032 Uiso calc R 1 1 . .
H H3AB 0.3712 0.0300 0.6526 0.032 Uiso calc R 1 1 . .
C C4A 0.5399(2) 0.07375(10) 0.71500(18) 0.0247(4) Uani d . 1 1 . .
H H4AA 0.5995 0.0668 0.7855 0.030 Uiso calc R 1 1 . .
H H4AB 0.5823 0.0595 0.6427 0.030 Uiso calc R 1 1 . .
C C5A 0.50649(17) 0.14922(9) 0.70493(15) 0.0186(3) Uani d . 1 1 . .
C C6A 0.54370(18) 0.18658(9) 0.61387(15) 0.0199(3) Uani d . 1 1 . .
H H6AA 0.5885 0.1636 0.5549 0.024 Uiso calc R 1 1 . .
C C7A 0.52013(18) 0.26199(9) 0.59759(15) 0.0194(3) Uani d . 1 1 . .
H H7AA 0.4556 0.2688 0.5311 0.023 Uiso calc R 1 1 . .
H H7AB 0.5981 0.2846 0.5748 0.023 Uiso calc R 1 1 . .
C C8A 0.47629(17) 0.29661(9) 0.71085(14) 0.0164(3) Uani d . 1 1 . .
H H8AA 0.5500 0.3026 0.7696 0.020 Uiso calc R 1 1 . .
C C14A 0.42058(16) 0.36728(9) 0.68059(14) 0.0158(3) Uani d . 1 1 . .
H H14A 0.3444 0.3587 0.6260 0.019 Uiso calc R 1 1 . .
C C15A 0.50026(18) 0.41878(9) 0.61573(16) 0.0195(3) Uani d . 1 1 . .
H H15A 0.5034 0.4067 0.5299 0.023 Uiso calc R 1 1 . .
H H15B 0.5868 0.4206 0.6528 0.023 Uiso calc R 1 1 . .
C C16A 0.43156(18) 0.48791(9) 0.63127(15) 0.0199(3) Uani d . 1 1 . .
H H16A 0.3898 0.5028 0.5540 0.024 Uiso calc R 1 1 . .
H H16B 0.4919 0.5241 0.6592 0.024 Uiso calc R 1 1 . .
C C17A 0.33231(17) 0.47615(9) 0.72619(15) 0.0162(3) Uani d . 1 1 . .
H H17A 0.2501 0.4670 0.6812 0.019 Uiso calc R 1 1 . .
C C20A 0.31612(17) 0.54145(9) 0.80253(15) 0.0180(3) Uani d . 1 1 . .
H H20A 0.3994 0.5528 0.8435 0.022 Uiso calc R 1 1 . .
C C22A 0.27633(19) 0.60253(9) 0.72037(16) 0.0210(4) Uani d . 1 1 . .
H H22A 0.3321 0.6039 0.6531 0.025 Uiso calc R 1 1 . .
H H22B 0.1901 0.5940 0.6859 0.025 Uiso calc R 1 1 . .
C C23A 0.2794(2) 0.67306(9) 0.78133(17) 0.0222(4) Uani d . 1 1 . .
H H23A 0.2092 0.6761 0.8347 0.027 Uiso calc R 1 1 . .
H H23B 0.3586 0.6776 0.8317 0.027 Uiso calc R 1 1 . .
C C24A 0.2696(2) 0.73224(9) 0.69198(16) 0.0214(4) Uani d . 1 1 . .
H H24A 0.1933 0.7253 0.6384 0.026 Uiso calc R 1 1 . .
H H24B 0.3425 0.7300 0.6418 0.026 Uiso calc R 1 1 . .
C C25A 0.26435(19) 0.80430(10) 0.74575(17) 0.0216(4) Uani d . 1 1 . .
H H25A 0.1900 0.8059 0.7956 0.026 Uiso calc R 1 1 . .
C C27A 0.2446(2) 0.85875(10) 0.64785(18) 0.0258(4) Uani d . 1 1 . .
H H27A 0.2381 0.9043 0.6848 0.039 Uiso calc R 1 1 . .
H H27B 0.1673 0.8487 0.5992 0.039 Uiso calc R 1 1 . .
H H27C 0.3158 0.8582 0.5968 0.039 Uiso calc R 1 1 . .
C C26A 0.3789(3) 0.82162(12) 0.8271(2) 0.0439(6) Uani d . 1 1 . .
H H26A 0.3855 0.7891 0.8944 0.066 Uiso calc R 1 1 . .
H H26B 0.3711 0.8686 0.8579 0.066 Uiso calc R 1 1 . .
H H26C 0.4541 0.8183 0.7818 0.066 Uiso calc R 1 1 . .
C C21A 0.2224(2) 0.53188(10) 0.89955(17) 0.0247(4) Uani d . 1 1 . .
H H21A 0.2101 0.5760 0.9400 0.037 Uiso calc R 1 1 . .
H H21B 0.2552 0.4978 0.9582 0.037 Uiso calc R 1 1 . .
H H21C 0.1422 0.5158 0.8625 0.037 Uiso calc R 1 1 . .
C C19A 0.48099(17) 0.42163(9) 0.88552(15) 0.0189(3) Uani d . 1 1 . .
H H19A 0.5205 0.3780 0.9108 0.028 Uiso calc R 1 1 . .
H H19B 0.4464 0.4440 0.9547 0.028 Uiso calc R 1 1 . .
H H19C 0.5436 0.4518 0.8525 0.028 Uiso calc R 1 1 . .
C C18A 0.51117(19) 0.18030(10) 0.92217(16) 0.0225(4) Uani d . 1 1 . .
H H18A 0.5518 0.1355 0.9358 0.034 Uiso calc R 1 1 . .
H H18B 0.4589 0.1907 0.9887 0.034 Uiso calc R 1 1 . .
H H18C 0.5753 0.2161 0.9171 0.034 Uiso calc R 1 1 . .
C C13B 0.19713(17) 0.15525(9) 0.27013(14) 0.0162(3) Uani d . 1 1 . .
C C12B 0.13964(19) 0.19277(9) 0.15798(15) 0.0210(4) Uani d . 1 1 . .
H H12C 0.1743 0.1730 0.0855 0.025 Uiso calc R 1 1 . .
H H12D 0.0478 0.1855 0.1518 0.025 Uiso calc R 1 1 . .
C C11B 0.1675(2) 0.27040(10) 0.16367(16) 0.0221(4) Uani d . 1 1 . .
H H11C 0.1266 0.2928 0.0918 0.026 Uiso calc R 1 1 . .
H H11D 0.2590 0.2774 0.1613 0.026 Uiso calc R 1 1 . .
C C9B 0.12240(17) 0.30577(9) 0.27648(14) 0.0167(3) Uani d . 1 1 . .
H H9BA 0.0291 0.3010 0.2718 0.020 Uiso calc R 1 1 . .
C C10B 0.15000(17) 0.38455(9) 0.28127(15) 0.0181(3) Uani d . 1 1 . .
C C1B 0.0650(2) 0.42059(10) 0.18217(16) 0.0234(4) Uani d . 1 1 . .
H H1BA 0.0961 0.4090 0.1031 0.028 Uiso calc R 1 1 . .
H H1BB -0.0209 0.4017 0.1842 0.028 Uiso calc R 1 1 . .
C C2B 0.0583(2) 0.49911(11) 0.19319(18) 0.0287(4) Uani d . 1 1 . .
H H2BA 0.1419 0.5192 0.1823 0.034 Uiso calc R 1 1 . .
H H2BB -0.0011 0.5176 0.1295 0.034 Uiso calc R 1 1 . .
C C3B 0.0153(2) 0.51952(10) 0.31560(17) 0.0260(4) Uani d . 1 1 . .
H H3BA -0.0694 0.5007 0.3260 0.031 Uiso calc R 1 1 . .
H H3BB 0.0112 0.5703 0.3219 0.031 Uiso calc R 1 1 . .
C C4B 0.10817(19) 0.49093(10) 0.41310(17) 0.0224(4) Uani d . 1 1 . .
H H4BA 0.1915 0.5120 0.4051 0.027 Uiso calc R 1 1 . .
H H4BB 0.0799 0.5032 0.4930 0.027 Uiso calc R 1 1 . .
C C5B 0.11862(17) 0.41337(9) 0.40335(16) 0.0186(3) Uani d . 1 1 . .
C C6B 0.09770(17) 0.37372(9) 0.49722(15) 0.0193(3) Uani d . 1 1 . .
H H6BA 0.0767 0.3960 0.5689 0.023 Uiso calc R 1 1 . .
C C7B 0.10474(18) 0.29677(9) 0.49828(15) 0.0188(3) Uani d . 1 1 . .
H H7BA 0.0188 0.2777 0.4970 0.023 Uiso calc R 1 1 . .
H H7BB 0.1503 0.2815 0.5736 0.023 Uiso calc R 1 1 . .
C C8B 0.17069(17) 0.26817(9) 0.39177(15) 0.0166(3) Uani d . 1 1 . .
H H8BA 0.2630 0.2757 0.4052 0.020 Uiso calc R 1 1 . .
C C14B 0.14447(16) 0.19129(9) 0.37893(14) 0.0158(3) Uani d . 1 1 . .
H H14B 0.0513 0.1869 0.3674 0.019 Uiso calc R 1 1 . .
C C15B 0.18369(19) 0.14450(9) 0.48515(16) 0.0207(3) Uani d . 1 1 . .
H H15C 0.1245 0.1486 0.5494 0.025 Uiso calc R 1 1 . .
H H15D 0.2691 0.1560 0.5186 0.025 Uiso calc R 1 1 . .
C C16B 0.17979(19) 0.07137(9) 0.43025(15) 0.0211(4) Uani d . 1 1 . .
H H16C 0.1140 0.0433 0.4654 0.025 Uiso calc R 1 1 . .
H H16D 0.2615 0.0480 0.4459 0.025 Uiso calc R 1 1 . .
C C17B 0.15011(17) 0.08067(9) 0.29291(15) 0.0165(3) Uani d . 1 1 . .
H H17B 0.0568 0.0818 0.2798 0.020 Uiso calc R 1 1 . .
C C20B 0.19557(18) 0.01912(9) 0.22096(16) 0.0193(3) Uani d . 1 1 . .
H H20B 0.2880 0.0145 0.2388 0.023 Uiso calc R 1 1 . .
C C22B 0.13311(19) -0.04703(10) 0.26282(16) 0.0211(3) Uani d . 1 1 . .
H H22C 0.1581 -0.0539 0.3488 0.025 Uiso calc R 1 1 . .
H H22D 0.0412 -0.0401 0.2560 0.025 Uiso calc R 1 1 . .
C C23B 0.16278(19) -0.11291(10) 0.19590(17) 0.0224(4) Uani d . 1 1 . .
H H23C 0.2543 -0.1157 0.1880 0.027 Uiso calc R 1 1 . .
H H23D 0.1213 -0.1111 0.1142 0.027 Uiso calc R 1 1 . .
C C24B 0.1194(2) -0.17724(10) 0.25980(18) 0.0244(4) Uani d . 1 1 . .
H H24C 0.0269 -0.1762 0.2594 0.029 Uiso calc R 1 1 . .
H H24D 0.1525 -0.1752 0.3445 0.029 Uiso calc R 1 1 . .
C C25B 0.1584(2) -0.24600(11) 0.2072(2) 0.0298(4) Uani d . 1 1 . .
H H25B 0.2517 -0.2456 0.2044 0.036 Uiso calc R 1 1 . .
C C26B 0.1032(3) -0.25629(15) 0.0798(2) 0.0513(7) Uani d . 1 1 . .
H H26D 0.1277 -0.3016 0.0506 0.077 Uiso calc R 1 1 . .
H H26E 0.1346 -0.2203 0.0279 0.077 Uiso calc R 1 1 . .
H H26F 0.0116 -0.2535 0.0787 0.077 Uiso calc R 1 1 . .
C C27B 0.1243(3) -0.30568(13) 0.2862(3) 0.0440(6) Uani d . 1 1 . .
H H27D 0.1571 -0.3486 0.2544 0.066 Uiso calc R 1 1 . .
H H27E 0.0329 -0.3088 0.2876 0.066 Uiso calc R 1 1 . .
H H27F 0.1608 -0.2982 0.3679 0.066 Uiso calc R 1 1 . .
C C21B 0.1720(2) 0.02906(10) 0.08577(17) 0.0279(4) Uani d . 1 1 . .
H H21D 0.1958 -0.0129 0.0441 0.042 Uiso calc R 1 1 . .
H H21E 0.2221 0.0679 0.0596 0.042 Uiso calc R 1 1 . .
H H21F 0.0829 0.0386 0.0669 0.042 Uiso calc R 1 1 . .
C C19B 0.34079(18) 0.15689(10) 0.27321(18) 0.0236(4) Uani d . 1 1 . .
H H19D 0.3696 0.2048 0.2752 0.035 Uiso calc R 1 1 . .
H H19E 0.3691 0.1341 0.2015 0.035 Uiso calc R 1 1 . .
H H19F 0.3754 0.1328 0.3449 0.035 Uiso calc R 1 1 . .
C C18B 0.28927(19) 0.40012(11) 0.2626(2) 0.0274(4) Uani d . 1 1 . .
H H18D 0.3060 0.4491 0.2776 0.041 Uiso calc R 1 1 . .
H H18E 0.3074 0.3888 0.1800 0.041 Uiso calc R 1 1 . .
H H18F 0.3427 0.3723 0.3183 0.041 Uiso calc R 1 1 . .

loop_
_atom_site_aniso_label
_atom_site_aniso_U_11
_atom_site_aniso_U_22
_atom_site_aniso_U_33
_atom_site_aniso_U_12
_atom_site_aniso_U_13
_atom_site_aniso_U_23
C13A 0.0178(8) 0.0130(7) 0.0160(7) 0.0006(6) 0.0018(6) 0.0005(5)
C12A 0.0206(8) 0.0152(8) 0.0213(8) 0.0003(7) 0.0057(6) -0.0003(6)
C11A 0.0247(9) 0.0128(8) 0.0201(7) 0.0001(7) 0.0085(6) 0.0013(6)
C9A 0.0184(8) 0.0143(7) 0.0155(7) 0.0005(6) 0.0031(6) 0.0017(6)
C10A 0.0199(8) 0.0147(8) 0.0138(7) 0.0010(6) 0.0015(6) 0.0009(6)
C1A 0.0242(9) 0.0152(8) 0.0189(7) 0.0007(7) 0.0038(6) 0.0030(6)
C2A 0.0303(10) 0.0169(8) 0.0231(8) -0.0021(7) 0.0052(7) 0.0026(6)
C3A 0.0354(11) 0.0142(8) 0.0305(9) 0.0001(8) 0.0068(8) -0.0016(7)
C4A 0.0319(10) 0.0171(9) 0.0261(9) 0.0050(8) 0.0087(7) 0.0003(7)
C5A 0.0208(8) 0.0152(8) 0.0197(7) 0.0021(7) 0.0020(6) -0.0006(6)
C6A 0.0234(9) 0.0171(8) 0.0197(8) 0.0013(7) 0.0066(6) -0.0020(6)
C7A 0.0247(9) 0.0151(8) 0.0192(7) 0.0017(7) 0.0062(6) 0.0006(6)
C8A 0.0182(8) 0.0163(7) 0.0151(7) -0.0005(6) 0.0037(6) 0.0008(6)
C14A 0.0184(8) 0.0134(7) 0.0155(7) 0.0003(6) 0.0023(6) 0.0016(5)
C15A 0.0243(9) 0.0152(8) 0.0195(7) -0.0006(7) 0.0059(6) 0.0021(6)
C16A 0.0254(9) 0.0152(8) 0.0193(7) -0.0008(7) 0.0040(6) 0.0024(6)
C17A 0.0183(8) 0.0135(7) 0.0167(7) 0.0001(6) 0.0007(6) 0.0006(5)
C20A 0.0207(8) 0.0141(8) 0.0192(7) -0.0002(7) 0.0018(6) -0.0003(6)
C22A 0.0261(10) 0.0154(8) 0.0212(8) 0.0006(7) 0.0000(7) 0.0001(6)
C23A 0.0302(10) 0.0139(8) 0.0225(8) 0.0017(7) 0.0016(7) -0.0004(6)
C24A 0.0278(9) 0.0146(8) 0.0217(8) 0.0028(7) 0.0002(7) -0.0007(6)
C25A 0.0259(9) 0.0146(8) 0.0239(8) -0.0003(7) 0.0003(7) 0.0015(6)
C27A 0.0295(10) 0.0182(9) 0.0293(9) 0.0025(8) -0.0006(8) 0.0031(7)
C26A 0.0553(16) 0.0225(10) 0.0501(14) -0.0084(11) -0.0270(12) 0.0039(10)
C21A 0.0315(10) 0.0167(9) 0.0270(9) 0.0017(8) 0.0094(8) -0.0016(7)
C19A 0.0210(8) 0.0166(8) 0.0189(7) 0.0015(7) 0.0007(6) 0.0000(6)
C18A 0.0287(9) 0.0204(9) 0.0177(7) 0.0022(7) -0.0032(7) 0.0011(6)
C13B 0.0197(8) 0.0128(7) 0.0164(7) 0.0003(6) 0.0027(6) 0.0008(6)
C12B 0.0319(10) 0.0163(8) 0.0149(7) 0.0013(8) 0.0017(6) -0.0010(6)
C11B 0.0331(10) 0.0165(8) 0.0171(7) 0.0026(7) 0.0059(7) 0.0008(6)
C9B 0.0197(8) 0.0150(8) 0.0154(7) -0.0003(6) 0.0015(6) -0.0001(6)
C10B 0.0212(8) 0.0134(7) 0.0201(7) 0.0002(7) 0.0047(6) -0.0001(6)
C1B 0.0343(10) 0.0174(8) 0.0185(8) 0.0012(8) 0.0014(7) 0.0012(6)
C2B 0.0439(12) 0.0183(9) 0.0243(9) 0.0014(9) 0.0054(8) 0.0048(7)
C3B 0.0340(11) 0.0180(9) 0.0261(9) 0.0024(8) 0.0036(8) 0.0013(7)
C4B 0.0267(9) 0.0164(8) 0.0239(8) -0.0003(7) 0.0018(7) -0.0031(6)
C5B 0.0167(8) 0.0167(8) 0.0221(8) -0.0006(7) -0.0005(6) -0.0027(6)
C6B 0.0207(8) 0.0192(9) 0.0176(7) -0.0005(7) -0.0013(6) -0.0036(6)
C7B 0.0234(9) 0.0180(8) 0.0151(7) 0.0014(7) 0.0018(6) 0.0002(6)
C8B 0.0177(8) 0.0148(8) 0.0170(7) 0.0014(6) 0.0002(6) -0.0008(6)
C14B 0.0173(8) 0.0156(8) 0.0146(7) -0.0006(6) 0.0009(6) 0.0014(6)
C15B 0.0282(9) 0.0163(8) 0.0174(7) 0.0014(7) -0.0009(6) 0.0013(6)
C16B 0.0289(9) 0.0167(8) 0.0174(7) -0.0002(7) 0.0004(7) 0.0017(6)
C17B 0.0176(8) 0.0147(7) 0.0175(7) 0.0000(6) 0.0026(6) 0.0001(6)
C20B 0.0228(9) 0.0147(8) 0.0209(8) -0.0004(7) 0.0045(7) -0.0006(6)
C22B 0.0248(9) 0.0168(8) 0.0221(8) -0.0008(7) 0.0052(7) -0.0012(6)
C23B 0.0253(9) 0.0169(8) 0.0255(8) -0.0019(7) 0.0057(7) -0.0036(7)
C24B 0.0301(10) 0.0163(8) 0.0275(9) -0.0010(8) 0.0071(8) -0.0033(7)
C25B 0.0273(10) 0.0216(10) 0.0411(11) -0.0025(8) 0.0072(9) -0.0068(8)
C26B 0.074(2) 0.0364(14) 0.0431(13) -0.0008(14) -0.0009(13) -0.0185(11)
C27B 0.0476(15) 0.0199(11) 0.0666(17) -0.0006(11) 0.0206(13) 0.0001(11)
C21B 0.0455(12) 0.0188(9) 0.0205(8) -0.0020(9) 0.0100(8) -0.0003(7)
C19B 0.0233(9) 0.0170(8) 0.0312(9) -0.0001(7) 0.0075(7) -0.0013(7)
C18B 0.0265(10) 0.0198(9) 0.0372(10) -0.0044(8) 0.0117(8) -0.0027(8)

loop_
_atom_type_symbol
_atom_type_description
_atom_type_scat_dispersion_real
_atom_type_scat_dispersion_imag
_atom_type_scat_source
C C 0.0033 0.0000 'International Tables Vol C Tables 4.2.6.8 and 6.1.1.4'
H H 0.0000 0.0000 'International Tables Vol C Tables 4.2.6.8 and 6.1.1.4'

loop_
_geom_angle_atom_site_label_1
_geom_angle_atom_site_label_2
_geom_angle_atom_site_label_3
_geom_angle_site_symmetry_1
_geom_angle_site_symmetry_3
_geom_angle
_geom_angle_publ_flag
C19A C13A C12A . . 110.89(14) ?
C19A C13A C14A . . 112.52(14) ?
C12A C13A C14A . . 105.78(14) ?
C19A C13A C17A . . 110.17(14) ?
C12A C13A C17A . . 116.84(14) ?
C14A C13A C17A . . 100.15(13) ?
C13A C12A C11A . . 111.99(15) ?
C13A C12A H12A . . 109.2 ?
C11A C12A H12A . . 109.2 ?
C13A C12A H12B . . 109.2 ?
C11A C12A H12B . . 109.2 ?
H12A C12A H12B . . 107.9 ?
C12A C11A C9A . . 114.25(14) ?
C12A C11A H11A . . 108.7 ?
C9A C11A H11A . . 108.7 ?
C12A C11A H11B . . 108.7 ?
C9A C11A H11B . . 108.7 ?
H11A C11A H11B . . 107.6 ?
C8A C9A C11A . . 111.12(14) ?
C8A C9A C10A . . 112.95(14) ?
C11A C9A C10A . . 113.56(13) ?
C8A C9A H9AA . . 106.2 ?
C11A C9A H9AA . . 106.2 ?
C10A C9A H9AA . . 106.2 ?
C5A C10A C18A . . 108.67(15) ?
C5A C10A C1A . . 108.01(14) ?
C18A C10A C1A . . 109.59(14) ?
C5A C10A C9A . . 110.26(13) ?
C18A C10A C9A . . 111.26(14) ?
C1A C10A C9A . . 108.99(14) ?
C2A C1A C10A . . 114.46(15) ?
C2A C1A H1AA . . 108.6 ?
C10A C1A H1AA . . 108.6 ?
C2A C1A H1AB . . 108.6 ?
C10A C1A H1AB . . 108.6 ?
H1AA C1A H1AB . . 107.6 ?
C3A C2A C1A . . 110.96(15) ?
C3A C2A H2AA . . 109.4 ?
C1A C2A H2AA . . 109.4 ?
C3A C2A H2AB . . 109.4 ?
C1A C2A H2AB . . 109.4 ?
H2AA C2A H2AB . . 108.0 ?
C4A C3A C2A . . 110.48(16) ?
C4A C3A H3AA . . 109.6 ?
C2A C3A H3AA . . 109.6 ?
C4A C3A H3AB . . 109.6 ?
C2A C3A H3AB . . 109.6 ?
H3AA C3A H3AB . . 108.1 ?
C5A C4A C3A . . 112.29(17) ?
C5A C4A H4AA . . 109.1 ?
C3A C4A H4AA . . 109.1 ?
C5A C4A H4AB . . 109.1 ?
C3A C4A H4AB . . 109.1 ?
H4AA C4A H4AB . . 107.9 ?
C6A C5A C4A . . 120.28(17) ?
C6A C5A C10A . . 123.66(16) ?
C4A C5A C10A . . 116.05(15) ?
C5A C6A C7A . . 124.77(16) ?
C5A C6A H6AA . . 117.6 ?
C7A C6A H6AA . . 117.6 ?
C6A C7A C8A . . 112.76(14) ?
C6A C7A H7AA . . 109.0 ?
C8A C7A H7AA . . 109.0 ?
C6A C7A H7AB . . 109.0 ?
C8A C7A H7AB . . 109.0 ?
H7AA C7A H7AB . . 107.8 ?
C14A C8A C7A . . 110.30(14) ?
C14A C8A C9A . . 109.76(14) ?
C7A C8A C9A . . 110.29(14) ?
C14A C8A H8AA . . 108.8 ?
C7A C8A H8AA . . 108.8 ?
C9A C8A H8AA . . 108.8 ?
C8A C14A C15A . . 118.18(15) ?
C8A C14A C13A . . 114.77(13) ?
C15A C14A C13A . . 104.79(14) ?
C8A C14A H14A . . 106.1 ?
C15A C14A H14A . . 106.1 ?
C13A C14A H14A . . 106.1 ?
C14A C15A C16A . . 103.38(14) ?
C14A C15A H15A . . 111.1 ?
C16A C15A H15A . . 111.1 ?
C14A C15A H15B . . 111.1 ?
C16A C15A H15B . . 111.1 ?
H15A C15A H15B . . 109.1 ?
C15A C16A C17A . . 107.32(14) ?
C15A C16A H16A . . 110.3 ?
C17A C16A H16A . . 110.3 ?
C15A C16A H16B . . 110.3 ?
C17A C16A H16B . . 110.3 ?
H16A C16A H16B . . 108.5 ?
C20A C17A C13A . . 119.47(13) ?
C20A C17A C16A . . 111.09(14) ?
C13A C17A C16A . . 103.80(14) ?
C20A C17A H17A . . 107.3 ?
C13A C17A H17A . . 107.3 ?
C16A C17A H17A . . 107.3 ?
C21A C20A C22A . . 110.25(16) ?
C21A C20A C17A . . 113.12(15) ?
C22A C20A C17A . . 109.77(14) ?
C21A C20A H20A . . 107.8 ?
C22A C20A H20A . . 107.8 ?
C17A C20A H20A . . 107.8 ?
C23A C22A C20A . . 115.18(15) ?
C23A C22A H22A . . 108.5 ?
C20A C22A H22A . . 108.5 ?
C23A C22A H22B . . 108.5 ?
C20A C22A H22B . . 108.5 ?
H22A C22A H22B . . 107.5 ?
C24A C23A C22A . . 112.64(15) ?
C24A C23A H23A . . 109.1 ?
C22A C23A H23A . . 109.1 ?
C24A C23A H23B . . 109.1 ?
C22A C23A H23B . . 109.1 ?
H23A C23A H23B . . 107.8 ?
C23A C24A C25A . . 115.89(15) ?
C23A C24A H24A . . 108.3 ?
C25A C24A H24A . . 108.3 ?
C23A C24A H24B . . 108.3 ?
C25A C24A H24B . . 108.3 ?
H24A C24A H24B . . 107.4 ?
C26A C25A C24A . . 113.04(18) ?
C26A C25A C27A . . 110.26(17) ?
C24A C25A C27A . . 111.07(15) ?
C26A C25A H25A . . 107.4 ?
C24A C25A H25A . . 107.4 ?
C27A C25A H25A . . 107.4 ?
C25A C27A H27A . . 109.5 ?
C25A C27A H27B . . 109.5 ?
H27A C27A H27B . . 109.5 ?
C25A C27A H27C . . 109.5 ?
H27A C27A H27C . . 109.5 ?
H27B C27A H27C . . 109.5 ?
C25A C26A H26A . . 109.5 ?
C25A C26A H26B . . 109.5 ?
H26A C26A H26B . . 109.5 ?
C25A C26A H26C . . 109.5 ?
H26A C26A H26C . . 109.5 ?
H26B C26A H26C . . 109.5 ?
C20A C21A H21A . . 109.5 ?
C20A C21A H21B . . 109.5 ?
H21A C21A H21B . . 109.5 ?
C20A C21A H21C . . 109.5 ?
H21A C21A H21C . . 109.5 ?
H21B C21A H21C . . 109.5 ?
C13A C19A H19A . . 109.5 ?
C13A C19A H19B . . 109.5 ?
H19A C19A H19B . . 109.5 ?
C13A C19A H19C . . 109.5 ?
H19A C19A H19C . . 109.5 ?
H19B C19A H19C . . 109.5 ?
C10A C18A H18A . . 109.5 ?
C10A C18A H18B . . 109.5 ?
H18A C18A H18B . . 109.5 ?
C10A C18A H18C . . 109.5 ?
H18A C18A H18C . . 109.5 ?
H18B C18A H18C . . 109.5 ?
C19B C13B C14B . . 112.88(14) ?
C19B C13B C12B . . 110.78(15) ?
C14B C13B C12B . . 106.28(14) ?
C19B C13B C17B . . 110.39(14) ?
C14B C13B C17B . . 98.90(13) ?
C12B C13B C17B . . 117.06(14) ?
C11B C12B C13B . . 111.28(15) ?
C11B C12B H12C . . 109.4 ?
C13B C12B H12C . . 109.4 ?
C11B C12B H12D . . 109.4 ?
C13B C12B H12D . . 109.4 ?
H12C C12B H12D . . 108.0 ?
C12B C11B C9B . . 113.63(15) ?
C12B C11B H11C . . 108.8 ?
C9B C11B H11C . . 108.8 ?
C12B C11B H11D . . 108.8 ?
C9B C11B H11D . . 108.8 ?
H11C C11B H11D . . 107.7 ?
C11B C9B C8B . . 111.58(14) ?
C11B C9B C10B . . 113.40(14) ?
C8B C9B C10B . . 112.55(14) ?
C11B C9B H9BA . . 106.2 ?
C8B C9B H9BA . . 106.2 ?
C10B C9B H9BA . . 106.2 ?
C5B C10B C18B . . 108.45(15) ?
C5B C10B C1B . . 108.60(15) ?
C18B C10B C1B . . 109.91(16) ?
C5B C10B C9B . . 109.71(14) ?
C18B C10B C9B . . 111.67(15) ?
C1B C10B C9B . . 108.45(14) ?
C2B C1B C10B . . 114.78(16) ?
C2B C1B H1BA . . 108.6 ?
C10B C1B H1BA . . 108.6 ?
C2B C1B H1BB . . 108.6 ?
C10B C1B H1BB . . 108.6 ?
H1BA C1B H1BB . . 107.5 ?
C3B C2B C1B . . 110.46(16) ?
C3B C2B H2BA . . 109.6 ?
C1B C2B H2BA . . 109.6 ?
C3B C2B H2BB . . 109.6 ?
C1B C2B H2BB . . 109.6 ?
H2BA C2B H2BB . . 108.1 ?
C2B C3B C4B . . 109.01(17) ?
C2B C3B H3BA . . 109.9 ?
C4B C3B H3BA . . 109.9 ?
C2B C3B H3BB . . 109.9 ?
C4B C3B H3BB . . 109.9 ?
H3BA C3B H3BB . . 108.3 ?
C5B C4B C3B . . 110.89(16) ?
C5B C4B H4BA . . 109.5 ?
C3B C4B H4BA . . 109.5 ?
C5B C4B H4BB . . 109.5 ?
C3B C4B H4BB . . 109.5 ?
H4BA C4B H4BB . . 108.0 ?
C6B C5B C4B . . 120.07(17) ?
C6B C5B C10B . . 123.25(16) ?
C4B C5B C10B . . 116.66(15) ?
C5B C6B C7B . . 124.93(17) ?
C5B C6B H6BA . . 117.5 ?
C7B C6B H6BA . . 117.5 ?
C6B C7B C8B . . 112.48(15) ?
C6B C7B H7BA . . 109.1 ?
C8B C7B H7BA . . 109.1 ?
C6B C7B H7BB . . 109.1 ?
C8B C7B H7BB . . 109.1 ?
H7BA C7B H7BB . . 107.8 ?
C14B C8B C7B . . 109.77(14) ?
C14B C8B C9B . . 109.59(13) ?
C7B C8B C9B . . 109.46(14) ?
C14B C8B H8BA . . 109.3 ?
C7B C8B H8BA . . 109.3 ?
C9B C8B H8BA . . 109.3 ?
C8B C14B C15B . . 117.91(14) ?
C8B C14B C13B . . 116.41(14) ?
C15B C14B C13B . . 104.30(14) ?
C8B C14B H14B . . 105.7 ?
C15B C14B H14B . . 105.7 ?
C13B C14B H14B . . 105.7 ?
C14B C15B C16B . . 103.74(14) ?
C14B C15B H15C . . 111.0 ?
C16B C15B H15C . . 111.0 ?
C14B C15B H15D . . 111.0 ?
C16B C15B H15D . . 111.0 ?
H15C C15B H15D . . 109.0 ?
C15B C16B C17B . . 106.46(14) ?
C15B C16B H16C . . 110.4 ?
C17B C16B H16C . . 110.4 ?
C15B C16B H16D . . 110.4 ?
C17B C16B H16D . . 110.4 ?
H16C C16B H16D . . 108.6 ?
C20B C17B C16B . . 111.98(14) ?
C20B C17B C13B . . 121.36(14) ?
C16B C17B C13B . . 102.77(13) ?
C20B C17B H17B . . 106.6 ?
C16B C17B H17B . . 106.6 ?
C13B C17B H17B . . 106.6 ?
C21B C20B C22B . . 111.07(16) ?
C21B C20B C17B . . 112.43(15) ?
C22B C20B C17B . . 109.43(14) ?
C21B C20B H20B . . 107.9 ?
C22B C20B H20B . . 107.9 ?
C17B C20B H20B . . 107.9 ?
C23B C22B C20B . . 116.35(15) ?
C23B C22B H22C . . 108.2 ?
C20B C22B H22C . . 108.2 ?
C23B C22B H22D . . 108.2 ?
C20B C22B H22D . . 108.2 ?
H22C C22B H22D . . 107.4 ?
C22B C23B C24B . . 112.19(15) ?
C22B C23B H23C . . 109.2 ?
C24B C23B H23C . . 109.2 ?
C22B C23B H23D . . 109.2 ?
C24B C23B H23D . . 109.2 ?
H23C C23B H23D . . 107.9 ?
C23B C24B C25B . . 115.87(16) ?
C23B C24B H24C . . 108.3 ?
C25B C24B H24C . . 108.3 ?
C23B C24B H24D . . 108.3 ?
C25B C24B H24D . . 108.3 ?
H24C C24B H24D . . 107.4 ?
C27B C25B C26B . . 110.6(2) ?
C27B C25B C24B . . 111.18(19) ?
C26B C25B C24B . . 112.1(2) ?
C27B C25B H25B . . 107.6 ?
C26B C25B H25B . . 107.6 ?
C24B C25B H25B . . 107.6 ?
C25B C26B H26D . . 109.5 ?
C25B C26B H26E . . 109.5 ?
H26D C26B H26E . . 109.5 ?
C25B C26B H26F . . 109.5 ?
H26D C26B H26F . . 109.5 ?
H26E C26B H26F . . 109.5 ?
C25B C27B H27D . . 109.5 ?
C25B C27B H27E . . 109.5 ?
H27D C27B H27E . . 109.5 ?
C25B C27B H27F . . 109.5 ?
H27D C27B H27F . . 109.5 ?
H27E C27B H27F . . 109.5 ?
C20B C21B H21D . . 109.5 ?
C20B C21B H21E . . 109.5 ?
H21D C21B H21E . . 109.5 ?
C20B C21B H21F . . 109.5 ?
H21D C21B H21F . . 109.5 ?
H21E C21B H21F . . 109.5 ?
C13B C19B H19D . . 109.5 ?
C13B C19B H19E . . 109.5 ?
H19D C19B H19E . . 109.5 ?
C13B C19B H19F . . 109.5 ?
H19D C19B H19F . . 109.5 ?
H19E C19B H19F . . 109.5 ?
C10B C18B H18D . . 109.5 ?
C10B C18B H18E . . 109.5 ?
H18D C18B H18E . . 109.5 ?
C10B C18B H18F . . 109.5 ?
H18D C18B H18F . . 109.5 ?
H18E C18B H18F . . 109.5 ?

loop_
_geom_bond_atom_site_label_1
_geom_bond_atom_site_label_2
_geom_bond_site_symmetry_2
_geom_bond_distance
_geom_bond_publ_flag
C13A C19A . 1.539(2) ?
C13A C12A . 1.539(2) ?
C13A C14A . 1.547(2) ?
C13A C17A . 1.560(2) ?
C12A C11A . 1.541(2) ?
C12A H12A . 0.9900 ?
C12A H12B . 0.9900 ?
C11A C9A . 1.546(2) ?
C11A H11A . 0.9900 ?
C11A H11B . 0.9900 ?
C9A C8A . 1.541(2) ?
C9A C10A . 1.561(2) ?
C9A H9AA . 1.0000 ?
C10A C5A . 1.532(2) ?
C10A C18A . 1.544(2) ?
C10A C1A . 1.548(3) ?
C1A C2A . 1.532(3) ?
C1A H1AA . 0.9900 ?
C1A H1AB . 0.9900 ?
C2A C3A . 1.526(3) ?
C2A H2AA . 0.9900 ?
C2A H2AB . 0.9900 ?
C3A C4A . 1.521(3) ?
C3A H3AA . 0.9900 ?
C3A H3AB . 0.9900 ?
C4A C5A . 1.510(3) ?
C4A H4AA . 0.9900 ?
C4A H4AB . 0.9900 ?
C5A C6A . 1.331(2) ?
C6A C7A . 1.494(3) ?
C6A H6AA . 0.9500 ?
C7A C8A . 1.533(2) ?
C7A H7AA . 0.9900 ?
C7A H7AB . 0.9900 ?
C8A C14A . 1.525(2) ?
C8A H8AA . 1.0000 ?
C14A C15A . 1.526(2) ?
C14A H14A . 1.0000 ?
C15A C16A . 1.545(3) ?
C15A H15A . 0.9900 ?
C15A H15B . 0.9900 ?
C16A C17A . 1.565(3) ?
C16A H16A . 0.9900 ?
C16A H16B . 0.9900 ?
C17A C20A . 1.544(2) ?
C17A H17A . 1.0000 ?
C20A C21A . 1.534(3) ?
C20A C22A . 1.542(3) ?
C20A H20A . 1.0000 ?
C22A C23A . 1.528(3) ?
C22A H22A . 0.9900 ?
C22A H22B . 0.9900 ?
C23A C24A . 1.521(3) ?
C23A H23A . 0.9900 ?
C23A H23B . 0.9900 ?
C24A C25A . 1.525(3) ?
C24A H24A . 0.9900 ?
C24A H24B . 0.9900 ?
C25A C26A . 1.516(3) ?
C25A C27A . 1.526(3) ?
C25A H25A . 1.0000 ?
C27A H27A . 0.9800 ?
C27A H27B . 0.9800 ?
C27A H27C . 0.9800 ?
C26A H26A . 0.9800 ?
C26A H26B . 0.9800 ?
C26A H26C . 0.9800 ?
C21A H21A . 0.9800 ?
C21A H21B . 0.9800 ?
C21A H21C . 0.9800 ?
C19A H19A . 0.9800 ?
C19A H19B . 0.9800 ?
C19A H19C . 0.9800 ?
C18A H18A . 0.9800 ?
C18A H18B . 0.9800 ?
C18A H18C . 0.9800 ?
C13B C19B . 1.535(3) ?
C13B C14B . 1.540(2) ?
C13B C12B . 1.543(2) ?
C13B C17B . 1.558(2) ?
C12B C11B . 1.536(3) ?
C12B H12C . 0.9900 ?
C12B H12D . 0.9900 ?
C11B C9B . 1.540(2) ?
C11B H11C . 0.9900 ?
C11B H11D . 0.9900 ?
C9B C8B . 1.541(2) ?
C9B C10B . 1.557(2) ?
C9B H9BA . 1.0000 ?
C10B C5B . 1.531(2) ?
C10B C18B . 1.547(3) ?
C10B C1B . 1.554(3) ?
C1B C2B . 1.531(3) ?
C1B H1BA . 0.9900 ?
C1B H1BB . 0.9900 ?
C2B C3B . 1.523(3) ?
C2B H2BA . 0.9900 ?
C2B H2BB . 0.9900 ?
C3B C4B . 1.531(3) ?
C3B H3BA . 0.9900 ?
C3B H3BB . 0.9900 ?
C4B C5B . 1.514(3) ?
C4B H4BA . 0.9900 ?
C4B H4BB . 0.9900 ?
C5B C6B . 1.331(3) ?
C6B C7B . 1.495(3) ?
C6B H6BA . 0.9500 ?
C7B C8B . 1.526(2) ?
C7B H7BA . 0.9900 ?
C7B H7BB . 0.9900 ?
C8B C14B . 1.523(2) ?
C8B H8BA . 1.0000 ?
C14B C15B . 1.532(2) ?
C14B H14B . 1.0000 ?
C15B C16B . 1.546(3) ?
C15B H15C . 0.9900 ?
C15B H15D . 0.9900 ?
C16B C17B . 1.558(2) ?
C16B H16C . 0.9900 ?
C16B H16D . 0.9900 ?
C17B C20B . 1.536(2) ?
C17B H17B . 1.0000 ?
C20B C21B . 1.528(3) ?
C20B C22B . 1.534(3) ?
C20B H20B . 1.0000 ?
C22B C23B . 1.525(3) ?
C22B H22C . 0.9900 ?
C22B H22D . 0.9900 ?
C23B C24B . 1.525(3) ?
C23B H23C . 0.9900 ?
C23B H23D . 0.9900 ?
C24B C25B . 1.527(3) ?
C24B H24C . 0.9900 ?
C24B H24D . 0.9900 ?
C25B C27B . 1.515(3) ?
C25B C26B . 1.519(3) ?
C25B H25B . 1.0000 ?
C26B H26D . 0.9800 ?
C26B H26E . 0.9800 ?
C26B H26F . 0.9800 ?
C27B H27D . 0.9800 ?
C27B H27E . 0.9800 ?
C27B H27F . 0.9800 ?
C21B H21D . 0.9800 ?
C21B H21E . 0.9800 ?
C21B H21F . 0.9800 ?
C19B H19D . 0.9800 ?
C19B H19E . 0.9800 ?
C19B H19F . 0.9800 ?
C18B H18D . 0.9800 ?
C18B H18E . 0.9800 ?
C18B H18F . 0.9800 ?

loop_
_geom_torsion_atom_site_label_1
_geom_torsion_atom_site_label_2
_geom_torsion_atom_site_label_3
_geom_torsion_atom_site_label_4
_geom_torsion_site_symmetry_1
_geom_torsion_site_symmetry_2
_geom_torsion_site_symmetry_3
_geom_torsion_site_symmetry_4
_geom_torsion
_geom_torsion_publ_flag
C19A C13A C12A C11A . . . . -66.17(19) ?
C14A C13A C12A C11A . . . . 56.10(17) ?
C17A C13A C12A C11A . . . . 166.48(14) ?
C13A C12A C11A C9A . . . . -54.2(2) ?
C12A C11A C9A C8A . . . . 49.8(2) ?
C12A C11A C9A C10A . . . . 178.40(15) ?
C8A C9A C10A C5A . . . . -41.89(19) ?
C11A C9A C10A C5A . . . . -169.59(15) ?
C8A C9A C10A C18A . . . . 78.76(17) ?
C11A C9A C10A C18A . . . . -48.94(19) ?
C8A C9A C10A C1A . . . . -160.29(13) ?
C11A C9A C10A C1A . . . . 72.01(17) ?
C5A C10A C1A C2A . . . . 50.67(18) ?
C18A C10A C1A C2A . . . . -67.56(19) ?
C9A C10A C1A C2A . . . . 170.48(14) ?
C10A C1A C2A C3A . . . . -55.9(2) ?
C1A C2A C3A C4A . . . . 55.4(2) ?
C2A C3A C4A C5A . . . . -53.9(2) ?
C3A C4A C5A C6A . . . . -126.64(19) ?
C3A C4A C5A C10A . . . . 53.0(2) ?
C18A C10A C5A C6A . . . . -110.9(2) ?
C1A C10A C5A C6A . . . . 130.32(18) ?
C9A C10A C5A C6A . . . . 11.3(2) ?
C18A C10A C5A C4A . . . . 69.5(2) ?
C1A C10A C5A C4A . . . . -49.3(2) ?
C9A C10A C5A C4A . . . . -168.31(15) ?
C4A C5A C6A C7A . . . . -177.59(18) ?
C10A C5A C6A C7A . . . . 2.8(3) ?
C5A C6A C7A C8A . . . . 13.8(3) ?
C6A C7A C8A C14A . . . . -164.74(15) ?
C6A C7A C8A C9A . . . . -43.3(2) ?
C11A C9A C8A C14A . . . . -50.22(18) ?
C10A C9A C8A C14A . . . . -179.19(13) ?
C11A C9A C8A C7A . . . . -171.95(14) ?
C10A C9A C8A C7A . . . . 59.08(18) ?
C7A C8A C14A C15A . . . . -54.6(2) ?
C9A C8A C14A C15A . . . . -176.35(14) ?
C7A C8A C14A C13A . . . . -179.11(15) ?
C9A C8A C14A C13A . . . . 59.16(18) ?
C19A C13A C14A C8A . . . . 60.24(19) ?
C12A C13A C14A C8A . . . . -60.98(18) ?
C17A C13A C14A C8A . . . . 177.21(14) ?
C19A C13A C14A C15A . . . . -71.04(17) ?
C12A C13A C14A C15A . . . . 167.74(14) ?
C17A C13A C14A C15A . . . . 45.92(16) ?
C8A C14A C15A C16A . . . . -165.17(14) ?
C13A C14A C15A C16A . . . . -35.89(17) ?
C14A C15A C16A C17A . . . . 11.55(18) ?
C19A C13A C17A C20A . . . . -42.9(2) ?
C12A C13A C17A C20A . . . . 84.8(2) ?
C14A C13A C17A C20A . . . . -161.57(15) ?
C19A C13A C17A C16A . . . . 81.50(16) ?
C12A C13A C17A C16A . . . . -150.80(15) ?
C14A C13A C17A C16A . . . . -37.20(16) ?
C15A C16A C17A C20A . . . . 146.07(15) ?
C15A C16A C17A C13A . . . . 16.45(18) ?
C13A C17A C20A C21A . . . . -57.5(2) ?
C16A C17A C20A C21A . . . . -178.32(15) ?
C13A C17A C20A C22A . . . . 178.86(15) ?
C16A C17A C20A C22A . . . . 58.08(19) ?
C21A C20A C22A C23A . . . . 65.1(2) ?
C17A C20A C22A C23A . . . . -169.64(16) ?
C20A C22A C23A C24A . . . . 166.49(17) ?
C22A C23A C24A C25A . . . . 176.60(17) ?
C23A C24A C25A C26A . . . . 59.8(2) ?
C23A C24A C25A C27A . . . . -175.69(18) ?
C19B C13B C12B C11B . . . . -66.9(2) ?
C14B C13B C12B C11B . . . . 56.03(19) ?
C17B C13B C12B C11B . . . . 165.30(15) ?
C13B C12B C11B C9B . . . . -56.5(2) ?
C12B C11B C9B C8B . . . . 52.1(2) ?
C12B C11B C9B C10B . . . . -179.56(16) ?
C11B C9B C10B C5B . . . . -172.31(15) ?
C8B C9B C10B C5B . . . . -44.5(2) ?
C11B C9B C10B C18B . . . . -52.0(2) ?
C8B C9B C10B C18B . . . . 75.82(19) ?
C11B C9B C10B C1B . . . . 69.22(19) ?
C8B C9B C10B C1B . . . . -162.93(15) ?
C5B C10B C1B C2B . . . . 47.4(2) ?
C18B C10B C1B C2B . . . . -71.1(2) ?
C9B C10B C1B C2B . . . . 166.53(16) ?
C10B C1B C2B C3B . . . . -56.2(2) ?
C1B C2B C3B C4B . . . . 59.5(2) ?
C2B C3B C4B C5B . . . . -58.1(2) ?
C3B C4B C5B C6B . . . . -124.47(19) ?
C3B C4B C5B C10B . . . . 53.8(2) ?
C18B C10B C5B C6B . . . . -108.9(2) ?
C1B C10B C5B C6B . . . . 131.66(19) ?
C9B C10B C5B C6B . . . . 13.3(2) ?
C18B C10B C5B C4B . . . . 72.8(2) ?
C1B C10B C5B C4B . . . . -46.6(2) ?
C9B C10B C5B C4B . . . . -164.98(15) ?
C4B C5B C6B C7B . . . . 179.78(17) ?
C10B C5B C6B C7B . . . . 1.6(3) ?
C5B C6B C7B C8B . . . . 14.7(3) ?
C6B C7B C8B C14B . . . . -164.85(14) ?
C6B C7B C8B C9B . . . . -44.5(2) ?
C11B C9B C8B C14B . . . . -49.27(19) ?
C10B C9B C8B C14B . . . . -178.07(14) ?
C11B C9B C8B C7B . . . . -169.70(15) ?
C10B C9B C8B C7B . . . . 61.50(19) ?
C7B C8B C14B C15B . . . . -58.9(2) ?
C9B C8B C14B C15B . . . . -179.11(15) ?
C7B C8B C14B C13B . . . . 176.03(14) ?
C9B C8B C14B C13B . . . . 55.80(19) ?
C19B C13B C14B C8B . . . . 63.10(19) ?
C12B C13B C14B C8B . . . . -58.53(19) ?
C17B C13B C14B C8B . . . . 179.78(14) ?
C19B C13B C14B C15B . . . . -68.64(18) ?
C12B C13B C14B C15B . . . . 169.73(15) ?
C17B C13B C14B C15B . . . . 48.03(16) ?
C8B C14B C15B C16B . . . . -164.14(15) ?
C13B C14B C15B C16B . . . . -33.27(18) ?
C14B C15B C16B C17B . . . . 4.96(19) ?
C15B C16B C17B C20B . . . . 156.30(15) ?
C15B C16B C17B C13B . . . . 24.47(18) ?
C19B C13B C17B C20B . . . . -51.0(2) ?
C14B C13B C17B C20B . . . . -169.59(15) ?
C12B C13B C17B C20B . . . . 76.9(2) ?
C19B C13B C17B C16B . . . . 74.95(17) ?
C14B C13B C17B C16B . . . . -43.61(16) ?
C12B C13B C17B C16B . . . . -157.09(15) ?
C16B C17B C20B C21B . . . . -177.56(16) ?
C13B C17B C20B C21B . . . . -55.9(2) ?
C16B C17B C20B C22B . . . . 58.5(2) ?
C13B C17B C20B C22B . . . . -179.80(15) ?
C21B C20B C22B C23B . . . . 52.2(2) ?
C17B C20B C22B C23B . . . . 176.93(16) ?
C20B C22B C23B C24B . . . . 167.99(17) ?
C22B C23B C24B C25B . . . . -173.25(18) ?
C23B C24B C25B C27B . . . . 173.0(2) ?
C23B C24B C25B C26B . . . . -62.6(3) ?
